data_9004860
loop_
_publ_author_name
'Locock, A. J.'
'Burns, P. C.'
'Duke, M. J. M.'
'Flynn, T. M.'

_publ_section_title
;
 Monovalent cations in structures of the meta-autunite group
 Sample: CsUP
;
_journal_name_full 'The Canadian Mineralogist'
_journal_page_first 973
_journal_page_last 996
_journal_paper_doi 10.2113/gscanmin.42.4.973
_journal_volume 42
_journal_year 2004
_chemical_formula_structural Cs2[(UO2)(PO4)]2(H2O)5
_chemical_formula_sum 'Cs2 H10 O17 P2 U2'
_space_group_IT_number 14
_symmetry_space_group_name_Hall '-P 2yn'
_symmetry_space_group_name_H-M 'P 1 21/n 1'
_cell_angle_alpha 90
_cell_angle_beta 90.402
_cell_angle_gamma 90
_cell_formula_units_Z 4
_cell_length_a 9.8716
_cell_length_b 9.9550
_cell_length_c 17.6465
_cell_volume 1734.110
_database_code_amcsd 0005953
_exptl_crystal_density_diffrn 4.152
_cod_original_formula_sum 'U2 P2 Cs2 O17 H10'
_cod_database_code 9004860
_amcsd_formula_title Cs2[(UO2)(PO4)]2(H2O)5

loop_
_space_group_symop_operation_xyz
x,y,z
1/2+x,1/2-y,1/2+z
1/2-x,1/2+y,1/2-z
-x,-y,-z

loop_
_atom_site_label
_atom_site_fract_x
_atom_site_fract_y
_atom_site_fract_z
_atom_site_U_iso_or_equiv
_atom_site_type_symbol
_atom_site_attached_hydrogens
U1 0.74430 0.00020 0.04700 0.01200 U 0
U2 0.25510 0.00350 0.44970 0.01200 U 0
P1 0.50020 0.74570 -0.00200 0.01400 P 0
P2 0.00010 0.75210 -0.00280 0.01400 P 0
Cs1 0.08940 0.90710 0.19440 0.03500 Cs 0
Cs2 0.80640 0.30940 0.20190 0.04100 Cs 0
O1 0.58320 0.83910 0.04920 0.02400 O 0
O2 0.42060 0.16320 0.44700 0.01900 O 0
O3 0.08870 0.16150 0.45010 0.02200 O 0
O4 0.09110 0.84290 0.45050 0.02700 O 0
O5 0.91130 0.84480 0.04480 0.02100 O 0
O6 0.58730 0.16960 0.05670 0.02000 O 0
O7 0.41300 0.83410 0.44380 0.02000 O 0
O8 0.73810 0.00640 -0.05260 0.02200 O 0
O9 0.26320 0.00360 0.55030 0.02300 O 0
O10 0.25100 0.00620 0.34840 0.02000 O 0
O11 0.75200 0.99590 0.14850 0.02100 O 0
O12 0.09600 0.83500 -0.05210 0.02100 O 0
Wat13 0.16530 0.20240 0.19070 0.03800 O 2
Wat14 0.43200 0.13940 0.19170 0.04700 O 2
Wat15 0.07590 0.35800 0.30700 0.05000 O 2
Wat16 0.91220 0.06680 0.31520 0.04000 O 2
Wat17 0.61270 0.12650 0.31200 0.04500 O 2

loop_
_cod_changelog_entry_id
_cod_changelog_entry_author
_cod_changelog_entry_date
_cod_changelog_entry_text
1
;cod-tools version 3.8.0
Id: cif_guess_AMCSD_atom_types 9574 2023-05-10 09:00:05Z saulius
;
2023-05-10T18:49:36+03:00
;Derived atom types and hydrogen counts
from atom names that follow the AMCSD naming convention
(Wat == water, O-H == hydroxyl).
;

loop_
_cod_related_entry_id
_cod_related_entry_database
_cod_related_entry_code
1 AMCSD 0005953
